data_4116672
loop_
_publ_author_name
'Mitsuru Kondo'
'Mayumi Hamatani'
'Susumu Kitagawa'
'Cortlandt G. Pierpont'
'Kei Unoura'

_publ_section_title
;
 Novel Ligand-Unsupported Diruthenium Compounds, [Ru2(Cl4Cat)4]n- (Cl4Cat
 = Tetrachlorocatecholate; n=2 and 3)
;
_journal_name_full 'Journal of the American Chemical Society'
_journal_page_first 455
_journal_page_last 456
_journal_paper_doi 10.1021/ja973664q
_journal_volume 120
_journal_year 1998
_chemical_formula_sum 'C40 H36 Cl16 Na2 O14 Ru2'
_chemical_formula_weight 1556.08
_space_group_IT_number 2
_symmetry_cell_setting triclinic
_symmetry_Int_Tables_number 2
_symmetry_space_group_name_Hall '-P 1'
_symmetry_space_group_name_H-M 'P -1'
_audit_creation_date 'Fri Aug 22 18:29:03 1997'
_audit_creation_method 'from TEXRAY.INF file'
_cell_angle_alpha 93.19(1)
_cell_angle_beta 102.49(1)
_cell_angle_gamma 103.48(2)
_cell_formula_units_Z 1
_cell_length_a 12.176(3)
_cell_length_b 12.958(3)
_cell_length_c 9.3523(6)
_cell_measurement_reflns_used 80
_cell_measurement_temperature 288.2
_cell_measurement_theta_max 25.6
_cell_measurement_theta_min 3
_cell_volume 1392.2(5)
_computing_cell_refinement 'MSC/AFC Diffractometer Control'
_computing_data_collection 'MSC/AFC Diffractometer Control'
_computing_data_reduction teXsan
_computing_publication_material teXsan
_computing_structure_refinement teXsan
_computing_structure_solution SAPI91
_diffrn_ambient_temperature 288.2
_diffrn_measurement_device 'Rigaku RAXISIV'
_diffrn_orient_matrix_UB_11 0.00000
_diffrn_orient_matrix_UB_12 0.00000
_diffrn_orient_matrix_UB_13 0.00000
_diffrn_orient_matrix_UB_21 0.00000
_diffrn_orient_matrix_UB_22 0.00000
_diffrn_orient_matrix_UB_23 0.00000
_diffrn_orient_matrix_UB_31 0.00000
_diffrn_orient_matrix_UB_32 0.00000
_diffrn_orient_matrix_UB_33 0.00000
_diffrn_radiation_detector 'Imaging Plate'
_diffrn_radiation_monochromator graphite
_diffrn_radiation_source 'Rigaku rotating anode'
_diffrn_radiation_type 'Mo K\a'
_diffrn_radiation_wavelength 0.7107
_diffrn_reflns_av_R_equivalents 0.00
_diffrn_reflns_av_sigmaI/netI 0.065
_diffrn_reflns_limit_h_max 14
_diffrn_reflns_limit_h_min 0
_diffrn_reflns_limit_k_max 15
_diffrn_reflns_limit_k_min -15
_diffrn_reflns_limit_l_max 10
_diffrn_reflns_limit_l_min -10
_diffrn_reflns_number 4613
_diffrn_reflns_reduction_process 'Lp corrections applied'
_diffrn_reflns_theta_max 25.5
_diffrn_reflns_theta_min 3
_exptl_absorpt_coefficient_mu 1.385
_exptl_absorpt_correction_type none
_exptl_crystal_colour 'deep purple'
_exptl_crystal_density_diffrn 1.856
_exptl_crystal_description column
_exptl_crystal_F_000 770.00
_exptl_crystal_size_max 0.300
_exptl_crystal_size_mid 0.200
_exptl_crystal_size_min 0.100
_refine_diff_density_max 0.50
_refine_diff_density_min -1.44
_refine_ls_extinction_coef 0.0351(5)
_refine_ls_extinction_method 'Zachariasen(1967) type 2 gaussian'
_refine_ls_goodness_of_fit_obs 1.938
_refine_ls_hydrogen_treatment noref
_refine_ls_matrix_type full
_refine_ls_number_constraints 0
_refine_ls_number_parameters 335
_refine_ls_number_reflns 4140
_refine_ls_number_restraints 0
_refine_ls_R_factor_obs 0.0379
_refine_ls_shift/esd_max 0.0030
_refine_ls_shift/esd_mean 0.0000
_refine_ls_structure_factor_coef F
_refine_ls_weighting_details 'w = 1/[\s^2^(Fo) + 0.00002|Fo|^2^]'
_refine_ls_weighting_scheme calc
_refine_ls_wR_factor_obs 0.0457
_reflns_number_observed 4140
_reflns_number_total 4613
_reflns_observed_criterion >3.0sigma(I)
_cod_data_source_file ja973664q_2.cif
_cod_data_source_block Na2[Ru2(Cl4Cat)4(thf)2].2THF.2H2O
_cod_depositor_comments
;
The following automatic conversions were performed:

'_refine_ls_weighting_scheme' value 'w = 1/[\s^2^(Fo) +
0.00002|Fo|^2^]' was changed to 'calc'. New tag
'_refine_ls_weighting_details' was created. The value of the new tag
was set to 'w = 1/[\s^2^(Fo) + 0.00002|Fo|^2^]'.

Automatic conversion script
Id: cif_fix_values 3143 2015-03-26 13:38:13Z robertas 
;
_cod_original_sg_symbol_Hall P-1
_cod_original_sg_symbol_H-M 'P -1 '
_cod_original_formula_sum 'C40 H36 Cl16 Na2 O14 Ru2 '
_cod_database_code 4116672

loop_
_symmetry_equiv_pos_as_xyz
'   +x,   +y,   +z'
'   -x,   -y,   -z'

loop_
_atom_site_aniso_label
_atom_site_aniso_U_11
_atom_site_aniso_U_22
_atom_site_aniso_U_33
_atom_site_aniso_U_12
_atom_site_aniso_U_13
_atom_site_aniso_U_23
Ru(1) 0.0315(1) 0.0361(2) 0.0212(1) 0.0166(1) 0.0066(1) 0.0082(1)
Cl(1) 0.0665(7) 0.0930(9) 0.0303(5) 0.0401(6) 0.0087(4) 0.0209(5)
Cl(2) 0.1026(8) 0.139(1) 0.0656(8) 0.0908(7) 0.0065(6) 0.0386(7)
Cl(3) 0.0930(7) 0.143(1) 0.0751(9) 0.0955(6) 0.0171(6) 0.0146(7)
Cl(4) 0.0469(6) 0.0954(9) 0.0404(6) 0.0349(5) 0.0152(4) 0.0031(5)
Cl(5) 0.0607(6) 0.0658(7) 0.0373(5) 0.0278(5) 0.0192(4) 0.0027(5)
Cl(6) 0.1002(8) 0.0759(8) 0.0860(8) 0.0651(6) 0.0355(6) 0.0167(6)
Cl(7) 0.1243(10) 0.0896(8) 0.0806(8) 0.0776(6) 0.0284(7) 0.0475(6)
Cl(8) 0.0828(8) 0.0694(8) 0.0364(5) 0.0327(6) 0.0177(5) 0.0265(5)
Na(1) 0.061(1) 0.048(1) 0.0284(8) 0.0022(8) 0.0137(7) 0.0033(7)
O(1) 0.030(1) 0.044(2) 0.025(1) 0.014(1) 0.0053(9) 0.009(1)
O(2) 0.033(1) 0.041(2) 0.024(1) 0.016(1) 0.0067(9) 0.0071(10)
O(3) 0.034(1) 0.036(1) 0.028(1) 0.015(1) 0.0079(10) 0.006(1)
O(4) 0.037(1) 0.035(1) 0.026(1) 0.016(1) 0.0072(10) 0.0065(10)
O(5) 0.040(2) 0.051(2) 0.047(2) 0.007(1) 0.005(1) 0.012(1)
O(6) 0.071(2) 0.048(2) 0.044(2) 0.001(2) -0.010(2) 0.009(1)
O(7) 0.047(2) 0.048(2) 0.034(1) 0.017(1) 0.010(1) 0.005(1)
C(1) 0.027(2) 0.035(2) 0.028(2) 0.009(2) 0.004(1) 0.004(1)
C(2) 0.025(2) 0.036(2) 0.030(2) 0.010(2) 0.002(1) 0.004(2)
C(3) 0.039(2) 0.051(3) 0.030(2) 0.018(2) 0.005(2) 0.012(2)
C(4) 0.046(2) 0.065(3) 0.042(2) 0.030(2) -0.001(2) 0.013(2)
C(5) 0.038(2) 0.070(3) 0.052(3) 0.034(2) 0.003(2) 0.005(2)
C(6) 0.029(2) 0.056(3) 0.035(2) 0.018(2) 0.007(1) 0.003(2)
C(7) 0.030(2) 0.032(2) 0.028(2) 0.009(2) 0.004(1) 0.006(1)
C(8) 0.030(2) 0.033(2) 0.027(2) 0.010(2) 0.004(1) 0.008(1)
C(9) 0.036(2) 0.036(2) 0.031(2) 0.013(2) 0.006(1) 0.001(2)
C(10) 0.049(2) 0.040(2) 0.050(2) 0.024(2) 0.013(2) 0.007(2)
C(11) 0.051(2) 0.042(2) 0.052(2) 0.025(2) 0.004(2) 0.015(2)
C(12) 0.042(2) 0.039(2) 0.030(2) 0.012(2) 0.005(2) 0.013(2)
C(13) 0.057(3) 0.059(3) 0.067(3) 0.001(3) 0.006(2) 0.026(2)
C(14) 0.058(3) 0.056(3) 0.072(3) 0.002(3) 0.016(2) 0.011(3)
C(15) 0.051(3) 0.061(4) 0.077(3) -0.001(3) 0.000(3) 0.000(3)
C(16) 0.048(3) 0.061(4) 0.070(3) 0.000(3) -0.009(2) 0.014(3)
C(17) 0.072(4) 0.056(3) 0.065(3) 0.006(3) -0.007(3) 0.018(3)
C(18) 0.093(5) 0.058(4) 0.085(4) -0.002(3) -0.008(3) 0.007(3)
C(19) 0.076(4) 0.075(4) 0.077(4) 0.001(3) -0.019(3) -0.001(3)
C(20) 0.072(4) 0.089(5) 0.064(3) -0.003(3) -0.028(3) 0.020(3)

loop_
_atom_site_label
_atom_site_fract_x
_atom_site_fract_y
_atom_site_fract_z
_atom_site_U_iso_or_equiv
_atom_site_thermal_displace_type
_atom_site_calc_flag
_atom_site_occupancy
Ru1 0.07653(3) 0.06787(3) 0.04786(3) 0.02795(7) Uani d 1.00
Cl1 0.2656(1) -0.0649(1) 0.4929(1) 0.0598(3) Uani d 1.00
Cl2 0.4437(1) -0.1917(1) 0.4287(1) 0.0933(4) Uani d 1.00
Cl3 0.4886(1) -0.2071(1) 0.1117(2) 0.0927(4) Uani d 1.00
Cl4 0.36327(9) -0.0890(1) -0.1327(1) 0.0574(3) Uani d 1.00
Cl5 -0.11211(10) 0.28605(10) 0.3173(1) 0.0515(3) Uani d 1.00
Cl6 -0.2129(1) 0.4456(1) 0.1181(2) 0.0776(4) Uani d 1.00
Cl7 -0.1731(1) 0.4572(1) -0.2003(2) 0.0874(4) Uani d 1.00
Cl8 -0.0336(1) 0.3090(1) -0.3175(1) 0.0592(3) Uani d 1.00
Na1 0.0803(1) 0.1028(1) 0.4116(2) 0.0470(5) Uani d 1.00
O1 0.1937(2) 0.0140(2) -0.0342(2) 0.0322(7) Uani d 1.00
O2 0.1477(2) 0.0155(2) 0.2294(2) 0.0310(7) Uani d 1.00
O3 0.0438(2) 0.1666(2) -0.1022(2) 0.0315(7) Uani d 1.00
O4 0.0082(2) 0.1551(2) 0.1663(2) 0.0314(7) Uani d 1.00
O5 0.2610(2) 0.2304(2) 0.1449(3) 0.0473(8) Uani d 1.00
O6 0.2006(3) 0.2685(3) 0.5028(3) 0.0600(10) Uani d 1.00
O7 -0.0846(2) -0.0508(2) 0.3407(3) 0.0423(8) Uani d 1.00
C1 0.2519(3) -0.0366(3) 0.0676(4) 0.0302(9) Uani d 1.00
C2 0.2295(3) -0.0346(3) 0.2078(4) 0.0308(10) Uani d 1.00
C3 0.2905(3) -0.0791(3) 0.3197(4) 0.039(1) Uani d 1.00
C4 0.3706(4) -0.1335(4) 0.2890(4) 0.050(1) Uani d 1.00
C5 0.3920(3) -0.1379(4) 0.1510(5) 0.051(1) Uani d 1.00
C6 0.3345(3) -0.0889(3) 0.0388(4) 0.039(1) Uani d 1.00
C7 -0.0138(3) 0.2341(3) -0.0544(4) 0.0301(10) Uani d 1.00
C8 -0.0327(3) 0.2278(3) 0.0871(4) 0.0300(9) Uani d 1.00
C9 -0.0917(3) 0.2948(3) 0.1411(4) 0.034(1) Uani d 1.00
C10 -0.1360(4) 0.3651(3) 0.0512(4) 0.044(1) Uani d 1.00
C11 -0.1184(4) 0.3713(3) -0.0887(5) 0.047(1) Uani d 1.00
C12 -0.0573(3) 0.3050(3) -0.1438(4) 0.037(1) Uani d 1.00
C13 0.2905(4) 0.3056(4) 0.0463(5) 0.064(2) Uani d 1.00
C14 0.4038(4) 0.3818(4) 0.1221(6) 0.064(2) Uani d 1.00
C15 0.4582(4) 0.3214(5) 0.2402(6) 0.068(2) Uani d 1.00
C16 0.3695(4) 0.2169(4) 0.2285(5) 0.065(2) Uani d 1.00
C17 0.2009(5) 0.3682(4) 0.4467(5) 0.069(2) Uani d 1.00
C18 0.3034(6) 0.4503(5) 0.5333(6) 0.087(2) Uani d 1.00
C19 0.3572(5) 0.3944(5) 0.6543(6) 0.085(2) Uani d 1.00
C20 0.2782(5) 0.2883(5) 0.6423(6) 0.086(2) Uani d 1.00
H1 0.2988 0.2700 -0.0409 0.0757 Uiso calc 1.00
H2 0.2324 0.3433 0.0220 0.0757 Uiso calc 1.00
H3 0.4518 0.3993 0.0547 0.0761 Uiso calc 1.00
H4 0.3911 0.4448 0.1643 0.0761 Uiso calc 1.00
H5 0.5285 0.3101 0.2227 0.0811 Uiso calc 1.00
H6 0.4731 0.3603 0.3345 0.0811 Uiso calc 1.00
H7 0.3920 0.1622 0.1803 0.0777 Uiso calc 1.00
H8 0.3625 0.2003 0.3244 0.0777 Uiso calc 1.00
H9 0.2051 0.3624 0.3462 0.0827 Uiso calc 1.00
H10 0.1321 0.3884 0.4539 0.0827 Uiso calc 1.00
H11 0.3561 0.4750 0.4741 0.1030 Uiso calc 1.00
H12 0.2803 0.5083 0.5731 0.1030 Uiso calc 1.00
H13 0.4311 0.3878 0.6414 0.1006 Uiso calc 1.00
H14 0.3662 0.4323 0.7464 0.1006 Uiso calc 1.00
H15 0.3215 0.2350 0.6517 0.1025 Uiso calc 1.00
H16 0.2366 0.2852 0.7170 0.1025 Uiso calc 1.00
H17 -0.0581 -0.0999 0.2962 0.0575 Uiso calc 1.00
H18 -0.1353 -0.0320 0.2938 0.0575 Uiso calc 1.00

loop_
_atom_type_symbol
_atom_type_oxidation_number
_atom_type_number_in_cell
_atom_type_scat_dispersion_real
_atom_type_scat_dispersion_imag
_atom_type_scat_source
C 0 40 0.003 0.002
;International Tables for Crystallography
(1992, Vol. C, Tables 4.2.6.8 and 6.1.1.1)
;
H 0 36 0.000 0.000
;International Tables for Crystallography
(1992, Vol. C, Table 6.1.1.2)
;
O 0 14 0.011 0.006
;International Tables for Crystallography
(1992, Vol. C, Tables 4.2.6.8 and 6.1.1.1)
;
Ru 0 2 -1.259 0.836
;International Tables for Crystallography
(1992, Vol. C, Tables 4.2.6.8 and 6.1.1.1)
;
Na 0 2 0.036 0.025
;International Tables for Crystallography
(1992, Vol. C, Tables 4.2.6.8 and 6.1.1.1)
;
Cl 0 16 0.148 0.159
;International Tables for Crystallography
(1992, Vol. C, Tables 4.2.6.8 and 6.1.1.1)
;

loop_
_geom_angle_atom_site_label_1
_geom_angle_atom_site_label_2
_geom_angle_atom_site_label_3
_geom_angle
_geom_angle_site_symmetry_1
_geom_angle_site_symmetry_2
_geom_angle_site_symmetry_3
_geom_angle_publ_flag
Ru(1*) Ru(1) O(1) 97.85(7) 2_555 1_555 1_555 yes
Ru(1*) Ru(1) O(2) 101.85(8) 2_555 1_555 1_555 yes
Ru(1*) Ru(1) O(3) 97.47(7) 2_555 1_555 1_555 yes
Ru(1*) Ru(1) O(4) 100.91(7) 2_555 1_555 1_555 yes
Ru(1*) Ru(1) O(5) 176.39(6) 2_555 1_555 1_555 yes
O(1) Ru(1) O(2) 83.69(9) 1_555 1_555 1_555 yes
O(1) Ru(1) O(3) 97.34(10) 1_555 1_555 1_555 yes
O(1) Ru(1) O(4) 160.92(10) 1_555 1_555 1_555 yes
O(1) Ru(1) O(5) 79.97(10) 1_555 1_555 1_555 yes
O(2) Ru(1) O(3) 160.3(1) 1_555 1_555 1_555 yes
O(2) Ru(1) O(4) 89.04(9) 1_555 1_555 1_555 yes
O(2) Ru(1) O(5) 80.83(9) 1_555 1_555 1_555 yes
O(3) Ru(1) O(4) 83.72(10) 1_555 1_555 1_555 yes
O(3) Ru(1) O(5) 80.03(9) 1_555 1_555 1_555 yes
O(4) Ru(1) O(5) 81.47(10) 1_555 1_555 1_555 yes
O(2) Na(1) O(4) 69.44(9) 1_555 1_555 1_555 yes
O(2) Na(1) O(6) 112.1(1) 1_555 1_555 1_555 yes
O(2) Na(1) O(7) 82.71(10) 1_555 1_555 1_555 yes
O(2) Na(1) O(7*) 124.6(1) 1_555 1_555 2_556 yes
O(4) Na(1) O(6) 94.5(1) 1_555 1_555 1_555 yes
O(4) Na(1) O(7) 85.26(10) 1_555 1_555 1_555 yes
O(4) Na(1) O(7*) 160.5(1) 1_555 1_555 2_556 yes
O(6) Na(1) O(7) 164.2(1) 1_555 1_555 1_555 yes
O(6) Na(1) O(7*) 91.8(1) 1_555 1_555 2_556 yes
O(7) Na(1) O(7*) 83.6(1) 1_555 1_555 2_556 yes
Ru(1) O(1) C(1) 109.5(2) 1_555 1_555 1_555 yes
Ru(1) O(2) Na(1) 102.2(1) 1_555 1_555 1_555 yes
Ru(1) O(2) C(2) 111.5(2) 1_555 1_555 1_555 yes
Na(1) O(2) C(2) 144.2(2) 1_555 1_555 1_555 yes
Ru(1) O(3) C(7) 110.0(2) 1_555 1_555 1_555 yes
Ru(1) O(4) Na(1) 99.3(1) 1_555 1_555 1_555 yes
Ru(1) O(4) C(8) 110.9(2) 1_555 1_555 1_555 yes
Na(1) O(4) C(8) 147.6(2) 1_555 1_555 1_555 yes
Ru(1) O(5) C(13) 118.2(2) 1_555 1_555 1_555 yes
Ru(1) O(5) C(16) 122.3(3) 1_555 1_555 1_555 yes
C(13) O(5) C(16) 105.7(4) 1_555 1_555 1_555 yes
Na(1) O(6) C(17) 129.1(3) 1_555 1_555 1_555 yes
Na(1) O(6) C(20) 122.5(3) 1_555 1_555 1_555 yes
C(17) O(6) C(20) 107.9(4) 1_555 1_555 1_555 yes
Na(1) O(7) Na(1*) 96.4(1) 1_555 1_555 2_556 yes
H(17) O(7) H(18) 117.1(3) 1_555 1_555 1_555 no
O(1) C(1) C(2) 118.2(3) 1_555 1_555 1_555 yes
O(1) C(1) C(6) 122.8(3) 1_555 1_555 1_555 yes
C(2) C(1) C(6) 119.0(3) 1_555 1_555 1_555 yes
O(2) C(2) C(1) 116.7(3) 1_555 1_555 1_555 yes
O(2) C(2) C(3) 121.9(3) 1_555 1_555 1_555 yes
C(1) C(2) C(3) 121.4(3) 1_555 1_555 1_555 yes
Cl(1) C(3) C(2) 118.7(3) 1_555 1_555 1_555 yes
Cl(1) C(3) C(4) 122.1(3) 1_555 1_555 1_555 yes
C(2) C(3) C(4) 119.2(4) 1_555 1_555 1_555 yes
Cl(2) C(4) C(3) 118.7(3) 1_555 1_555 1_555 yes
Cl(2) C(4) C(5) 121.3(3) 1_555 1_555 1_555 yes
C(3) C(4) C(5) 120.0(4) 1_555 1_555 1_555 yes
Cl(3) C(5) C(4) 120.1(3) 1_555 1_555 1_555 yes
Cl(3) C(5) C(6) 118.7(3) 1_555 1_555 1_555 yes
C(4) C(5) C(6) 121.2(4) 1_555 1_555 1_555 yes
Cl(4) C(6) C(1) 118.6(3) 1_555 1_555 1_555 yes
Cl(4) C(6) C(5) 122.2(3) 1_555 1_555 1_555 yes
C(1) C(6) C(5) 119.2(4) 1_555 1_555 1_555 yes
O(3) C(7) C(8) 117.7(3) 1_555 1_555 1_555 yes
O(3) C(7) C(12) 122.0(3) 1_555 1_555 1_555 yes
C(8) C(7) C(12) 120.3(3) 1_555 1_555 1_555 yes
O(4) C(8) C(7) 117.4(3) 1_555 1_555 1_555 yes
O(4) C(8) C(9) 122.6(3) 1_555 1_555 1_555 yes
C(7) C(8) C(9) 120.0(3) 1_555 1_555 1_555 yes
Cl(5) C(9) C(8) 118.8(3) 1_555 1_555 1_555 yes
Cl(5) C(9) C(10) 121.5(3) 1_555 1_555 1_555 yes
C(8) C(9) C(10) 119.7(4) 1_555 1_555 1_555 yes
Cl(6) C(10) C(9) 119.2(3) 1_555 1_555 1_555 yes
Cl(6) C(10) C(11) 120.0(3) 1_555 1_555 1_555 yes
C(9) C(10) C(11) 120.7(4) 1_555 1_555 1_555 yes
Cl(7) C(11) C(10) 121.0(3) 1_555 1_555 1_555 yes
Cl(7) C(11) C(12) 118.9(3) 1_555 1_555 1_555 yes
C(10) C(11) C(12) 120.0(4) 1_555 1_555 1_555 yes
Cl(8) C(12) C(7) 118.8(3) 1_555 1_555 1_555 yes
Cl(8) C(12) C(11) 122.0(3) 1_555 1_555 1_555 yes
C(7) C(12) C(11) 119.3(4) 1_555 1_555 1_555 yes
O(5) C(13) C(14) 107.5(4) 1_555 1_555 1_555 yes
O(5) C(13) H(1) 109.9(5) 1_555 1_555 1_555 no
O(5) C(13) H(2) 110.3(5) 1_555 1_555 1_555 no
C(14) C(13) H(1) 109.6(5) 1_555 1_555 1_555 no
C(14) C(13) H(2) 109.8(5) 1_555 1_555 1_555 no
H(1) C(13) H(2) 109.7(5) 1_555 1_555 1_555 no
C(13) C(14) C(15) 104.4(4) 1_555 1_555 1_555 yes
C(13) C(14) H(3) 110.6(5) 1_555 1_555 1_555 no
C(13) C(14) H(4) 110.5(5) 1_555 1_555 1_555 no
C(15) C(14) H(3) 110.6(5) 1_555 1_555 1_555 no
C(15) C(14) H(4) 110.9(5) 1_555 1_555 1_555 no
H(3) C(14) H(4) 109.8(5) 1_555 1_555 1_555 no
C(14) C(15) C(16) 105.0(4) 1_555 1_555 1_555 yes
C(14) C(15) H(5) 110.4(5) 1_555 1_555 1_555 no
C(14) C(15) H(6) 110.1(5) 1_555 1_555 1_555 no
C(16) C(15) H(5) 110.8(5) 1_555 1_555 1_555 no
C(16) C(15) H(6) 110.9(5) 1_555 1_555 1_555 no
H(5) C(15) H(6) 109.6(5) 1_555 1_555 1_555 no
O(5) C(16) C(15) 107.0(4) 1_555 1_555 1_555 yes
O(5) C(16) H(7) 110.4(4) 1_555 1_555 1_555 no
O(5) C(16) H(8) 109.9(5) 1_555 1_555 1_555 no
C(15) C(16) H(7) 109.9(5) 1_555 1_555 1_555 no
C(15) C(16) H(8) 109.6(5) 1_555 1_555 1_555 no
H(7) C(16) H(8) 110.0(5) 1_555 1_555 1_555 no
O(6) C(17) C(18) 109.2(4) 1_555 1_555 1_555 yes
O(6) C(17) H(9) 109.4(5) 1_555 1_555 1_555 no
O(6) C(17) H(10) 110.0(5) 1_555 1_555 1_555 no
C(18) C(17) H(9) 109.3(5) 1_555 1_555 1_555 no
C(18) C(17) H(10) 109.5(5) 1_555 1_555 1_555 no
H(9) C(17) H(10) 109.5(5) 1_555 1_555 1_555 no
C(17) C(18) C(19) 104.6(5) 1_555 1_555 1_555 yes
C(17) C(18) H(11) 110.7(5) 1_555 1_555 1_555 no
C(17) C(18) H(12) 110.6(6) 1_555 1_555 1_555 no
C(17) C(18) H(13) 113.2(4) 1_555 1_555 1_555 no
C(19) C(18) H(11) 110.7(6) 1_555 1_555 1_555 no
C(19) C(18) H(12) 110.2(6) 1_555 1_555 1_555 no
H(11) C(18) H(12) 109.9(6) 1_555 1_555 1_555 no
C(18) C(19) C(20) 106.5(5) 1_555 1_555 1_555 yes
C(18) C(19) H(13) 109.6(6) 1_555 1_555 1_555 no
C(18) C(19) H(14) 110.4(6) 1_555 1_555 1_555 no
C(20) C(19) H(13) 110.0(6) 1_555 1_555 1_555 no
C(20) C(19) H(14) 110.4(6) 1_555 1_555 1_555 no
H(13) C(19) H(14) 109.9(5) 1_555 1_555 1_555 no
O(6) C(20) C(19) 108.5(5) 1_555 1_555 1_555 yes
O(6) C(20) H(15) 108.9(5) 1_555 1_555 1_555 no
O(6) C(20) H(16) 110.1(5) 1_555 1_555 1_555 no
C(19) C(20) H(15) 109.9(6) 1_555 1_555 1_555 no
C(19) C(20) H(16) 110.3(6) 1_555 1_555 1_555 no
H(14) C(20) H(15) 114.6(4) 1_555 1_555 1_555 no
H(14) C(20) H(16) 84.9(4) 1_555 1_555 1_555 no
H(15) C(20) H(16) 109.1(6) 1_555 1_555 1_555 no

loop_
_geom_bond_atom_site_label_1
_geom_bond_atom_site_label_2
_geom_bond_distance
_geom_bond_site_symmetry_1
_geom_bond_site_symmetry_2
_geom_bond_publ_flag
Ru(1) Ru(1*) 2.2233(6) 1_555 2_555 yes
Ru(1) O(1) 1.998(2) 1_555 1_555 yes
Ru(1) O(2) 1.965(2) 1_555 1_555 yes
Ru(1) O(3) 1.990(2) 1_555 1_555 yes
Ru(1) O(4) 1.973(2) 1_555 1_555 yes
Ru(1) O(5) 2.647(3) 1_555 1_555 yes
Cl(1) C(3) 1.720(4) 1_555 1_555 yes
Cl(2) C(4) 1.728(4) 1_555 1_555 yes
Cl(3) C(5) 1.722(4) 1_555 1_555 yes
Cl(4) C(6) 1.715(4) 1_555 1_555 yes
Cl(5) C(9) 1.725(4) 1_555 1_555 yes
Cl(6) C(10) 1.730(4) 1_555 1_555 yes
Cl(7) C(11) 1.717(4) 1_555 1_555 yes
Cl(8) C(12) 1.712(4) 1_555 1_555 yes
Na(1) O(2) 2.384(3) 1_555 1_555 yes
Na(1) O(4) 2.464(3) 1_555 1_555 yes
Na(1) O(6) 2.296(4) 1_555 1_555 yes
Na(1) O(7) 2.418(3) 1_555 1_555 yes
Na(1) O(7*) 2.442(3) 1_555 2_556 yes
O(1) C(1) 1.354(4) 1_555 1_555 yes
O(2) C(2) 1.352(4) 1_555 1_555 yes
O(3) C(7) 1.354(4) 1_555 1_555 yes
O(4) C(8) 1.350(4) 1_555 1_555 yes
O(5) C(13) 1.418(6) 1_555 1_555 yes
O(5) C(16) 1.436(5) 1_555 1_555 yes
O(6) C(17) 1.421(6) 1_555 1_555 yes
O(6) C(20) 1.406(5) 1_555 1_555 yes
C(1) C(2) 1.396(5) 1_555 1_555 yes
C(1) C(6) 1.399(5) 1_555 1_555 yes
C(2) C(3) 1.382(5) 1_555 1_555 yes
C(3) C(4) 1.396(6) 1_555 1_555 yes
C(4) C(5) 1.371(6) 1_555 1_555 yes
C(5) C(6) 1.399(5) 1_555 1_555 yes
C(7) C(8) 1.395(5) 1_555 1_555 yes
C(7) C(12) 1.395(5) 1_555 1_555 yes
C(8) C(9) 1.386(5) 1_555 1_555 yes
C(9) C(10) 1.396(5) 1_555 1_555 yes
C(10) C(11) 1.374(6) 1_555 1_555 yes
C(11) C(12) 1.405(6) 1_555 1_555 yes
C(13) C(14) 1.499(7) 1_555 1_555 yes
C(14) C(15) 1.513(7) 1_555 1_555 yes
C(15) C(16) 1.504(7) 1_555 1_555 yes
C(17) C(18) 1.481(8) 1_555 1_555 yes
C(18) C(19) 1.492(8) 1_555 1_555 yes
C(19) C(20) 1.465(8) 1_555 1_555 yes
O(7) H(17) 0.90 1_555 1_555 no
O(7) H(18) 0.77 1_555 1_555 no
C(13) H(1) 0.95 1_555 1_555 no
C(13) H(2) 0.94 1_555 1_555 no
C(14) H(3) 0.95 1_555 1_555 no
C(14) H(4) 0.95 1_555 1_555 no
C(15) H(5) 0.95 1_555 1_555 no
C(15) H(6) 0.95 1_555 1_555 no
C(16) H(7) 0.94 1_555 1_555 no
C(16) H(8) 0.95 1_555 1_555 no
C(17) H(9) 0.95 1_555 1_555 no
C(17) H(10) 0.94 1_555 1_555 no
C(18) H(11) 0.95 1_555 1_555 no
C(18) H(12) 0.95 1_555 1_555 no
C(19) H(13) 0.96 1_555 1_555 no
C(19) H(14) 0.94 1_555 1_555 no
C(20) H(15) 0.96 1_555 1_555 no
C(20) H(16) 0.94 1_555 1_555 no

loop_
_geom_contact_atom_site_label_1
_geom_contact_atom_site_label_2
_geom_contact_distance
_geom_contact_site_symmetry_1
_geom_contact_site_symmetry_2
Ru(1) O(5) 2.647(3) 1_555 1_555
Cl(1) C(2) 2.674(4) 1_555 1_555
Cl(2) C(3) 2.694(4) 1_555 1_555
Cl(3) C(4) 2.687(5) 1_555 1_555
Cl(3) C(6) 2.690(4) 1_555 1_555
Cl(4) C(1) 2.683(4) 1_555 1_555
Cl(5) C(8) 2.683(4) 1_555 1_555
Cl(6) C(11) 2.695(5) 1_555 1_555
Cl(7) C(10) 2.695(4) 1_555 1_555
Cl(7) C(12) 2.693(4) 1_555 1_555
Cl(8) C(7) 2.679(4) 1_555 1_555
O(1) O(2) 2.644(3) 1_555 1_555
O(3) O(4) 2.645(3) 1_555 1_555
Ru(1) O(5) 2.647(3) 1_555 1_555
Ru(1) Na(1) 3.395(1) 1_555 1_555
Ru(1) C(13) 3.544(5) 1_555 1_555
Cl(1) Na(1) 3.481(2) 1_555 1_555
Cl(1) Cl(4) 3.502(1) 1_555 1_556
Cl(1) O(7) 3.505(3) 1_555 2_556
Cl(2) C(16) 3.587(5) 1_555 2_656
Cl(5) Cl(8) 3.317(1) 1_555 1_556
Cl(7) C(17) 3.337(5) 1_555 2_565
Cl(7) C(18) 3.580(6) 1_555 2_565
Na(1) C(20) 3.273(6) 1_555 1_555
Na(1) C(17) 3.377(6) 1_555 1_555
Na(1) C(2) 3.568(4) 1_555 1_555
O(1) O(7) 3.001(3) 1_555 2_555
O(1) O(5) 3.025(4) 1_555 1_555
O(1) C(16) 3.451(6) 1_555 1_555
O(2) O(5) 3.035(4) 1_555 1_555
O(2) O(7) 3.172(4) 1_555 1_555
O(2) C(16) 3.291(6) 1_555 1_555
O(3) O(7) 2.816(4) 1_555 2_555
O(3) O(5) 3.024(4) 1_555 1_555
O(3) C(13) 3.096(6) 1_555 1_555
O(4) O(5) 3.058(4) 1_555 1_555
O(4) O(7) 3.306(4) 1_555 1_555
O(4) O(6) 3.498(4) 1_555 1_555
O(5) C(2) 3.463(5) 1_555 1_555
O(5) C(1) 3.466(5) 1_555 1_555
O(5) C(7) 3.473(4) 1_555 1_555
O(5) C(8) 3.491(5) 1_555 1_555
O(5) C(17) 3.555(7) 1_555 1_555
O(6) O(7) 3.405(4) 1_555 2_556
O(7) O(7) 3.240(5) 1_555 2_556
O(7) C(20) 3.448(7) 1_555 2_556
C(1) C(16) 3.381(7) 1_555 1_555
C(2) C(16) 3.280(7) 1_555 1_555
C(7) C(13) 3.502(6) 1_555 1_555
